data_2204511
loop_
_publ_author_name
'Gao, Shan'
'Huo, Li-Hua'
'Zhang, Xian-Fa'
'Zhao, Hui'

_publ_section_title
;
 Triaquaformatobis(4-formyl-2-methoxyphenolato)gadolinium(III)
;
_journal_issue 11
_journal_name_full 'Acta Crystallographica Section E'
_journal_page_first m1738
_journal_page_last m1740
_journal_paper_doi 10.1107/S1600536804027205
_journal_volume 60
_journal_year 2004
_chemical_formula_iupac '[Gd (C8 H7 O3)2 (C H O2) (H2 O)3]'
_chemical_formula_moiety 'C17 H21 Gd O11'
_chemical_formula_sum 'C17 H21 Gd O11'
_chemical_formula_weight 558.59
_chemical_name_systematic
;
Triaquaformatobis(4-formyl-2-methoxyphenolato)gadolinium(III)
;
_space_group_IT_number 62
_symmetry_cell_setting orthorhombic
_symmetry_space_group_name_Hall '-P 2ac 2n'
_symmetry_space_group_name_H-M 'P n m a'
_atom_sites_solution_hydrogens 'difmap (O-H) and geom (C-H)'
_atom_sites_solution_primary direct
_atom_sites_solution_secondary difmap
_cell_angle_alpha 90.00
_cell_angle_beta 90.00
_cell_angle_gamma 90.00
_cell_formula_units_Z 4
_cell_length_a 7.7843(16)
_cell_length_b 21.977(4)
_cell_length_c 11.129(2)
_cell_measurement_reflns_used 17301
_cell_measurement_temperature 293(2)
_cell_measurement_theta_max 27.46
_cell_measurement_theta_min 3.32
_cell_volume 1903.9(6)
_computing_cell_refinement RAPID-AUTO
_computing_data_collection 'RAPID-AUTO (Rigaku, 1998)'
_computing_data_reduction 'CrystalStructure (Rigaku/MSC, 2002)'
_computing_molecular_graphics 'ORTEPII (Johnson, 1976)'
_computing_publication_material SHELXL97
_computing_structure_refinement 'SHELXL97 (Sheldrick, 1997)'
_computing_structure_solution 'SHELXS97 (Sheldrick, 1997)'
_diffrn_ambient_temperature 293(2)
_diffrn_detector_area_resol_mean 10
_diffrn_measured_fraction_theta_full 0.999
_diffrn_measured_fraction_theta_max 0.999
_diffrn_measurement_device_type 'Rigaku R-AXIS RAPID'
_diffrn_measurement_method \w
_diffrn_radiation_monochromator graphite
_diffrn_radiation_source 'fine-focus sealed tube'
_diffrn_radiation_type MoK\a
_diffrn_radiation_wavelength 0.71073
_diffrn_reflns_av_R_equivalents 0.0213
_diffrn_reflns_av_sigmaI/netI 0.0089
_diffrn_reflns_limit_h_max 10
_diffrn_reflns_limit_h_min -10
_diffrn_reflns_limit_k_max 28
_diffrn_reflns_limit_k_min -28
_diffrn_reflns_limit_l_max 14
_diffrn_reflns_limit_l_min -13
_diffrn_reflns_number 17409
_diffrn_reflns_theta_full 27.48
_diffrn_reflns_theta_max 27.48
_diffrn_reflns_theta_min 3.19
_diffrn_standards_decay_% 0
_exptl_absorpt_coefficient_mu 3.543
_exptl_absorpt_correction_T_max 0.510
_exptl_absorpt_correction_T_min 0.359
_exptl_absorpt_correction_type multi-scan
_exptl_absorpt_process_details '(ABSCOR; Higashi, 1995)'
_exptl_crystal_colour 'pale yellow'
_exptl_crystal_density_diffrn 1.949
_exptl_crystal_density_method 'not measured'
_exptl_crystal_description prism
_exptl_crystal_F_000 1100
_exptl_crystal_size_max 0.39
_exptl_crystal_size_mid 0.25
_exptl_crystal_size_min 0.19
_refine_diff_density_max 0.495
_refine_diff_density_min -0.367
_refine_ls_extinction_method none
_refine_ls_goodness_of_fit_ref 1.03
_refine_ls_hydrogen_treatment mixed
_refine_ls_matrix_type full
_refine_ls_number_parameters 150
_refine_ls_number_reflns 2237
_refine_ls_number_restraints 6
_refine_ls_restrained_S_all 1.03
_refine_ls_R_factor_all 0.018
_refine_ls_R_factor_gt 0.017
_refine_ls_shift/su_max 0.001
_refine_ls_shift/su_mean 0.000
_refine_ls_structure_factor_coef Fsqd
_refine_ls_weighting_details 'calc w = 1/[\s^2^(Fo^2^)+(0.0254P)^2^+2.2018P] where P = (Fo^2^+2Fc^2^)/3'
_refine_ls_weighting_scheme calc
_refine_ls_wR_factor_gt 0.043
_refine_ls_wR_factor_ref 0.044
_reflns_number_gt 2159
_reflns_number_total 2237
_reflns_threshold_expression I>2\s(I)
_cod_data_source_file hb6118.cif
_cod_data_source_block I
_cod_database_code 2204511
_cod_database_fobs_code 2204511

loop_
_symmetry_equiv_pos_as_xyz
'x, y, z'
'-x+1/2, -y, z+1/2'
'-x, y+1/2, -z'
'x+1/2, -y+1/2, -z+1/2'
'-x, -y, -z'
'x-1/2, y, -z-1/2'
'x, -y-1/2, z'
'-x-1/2, y-1/2, z-1/2'

loop_
_atom_site_label
_atom_site_fract_x
_atom_site_fract_y
_atom_site_fract_z
_atom_site_U_iso_or_equiv
_atom_site_adp_type
_atom_site_calc_flag
_atom_site_refinement_flags
_atom_site_occupancy
_atom_site_type_symbol
Gd1 0.324050(16) 0.2500 0.455973(11) 0.01622(5) Uani d S 1 Gd
O1W 0.1781(2) 0.31586(7) 0.31772(16) 0.0372(4) Uani d D 1 O
H1W1 0.134(4) 0.3100(12) 0.2488(16) 0.056 Uiso d D 1 H
H1W2 0.176(4) 0.3539(6) 0.333(3) 0.056 Uiso d D 1 H
O2W 0.4753(3) 0.2500 0.64021(19) 0.0303(5) Uani d SD 1 O
H2W1 0.430(4) 0.2500 0.7088(17) 0.045 Uiso d SD 1 H
H2W2 0.5838(13) 0.2500 0.646(3) 0.045 Uiso d SD 1 H
O1 0.31359(18) 0.35831(8) 0.55350(13) 0.0251(3) Uani d . 1 O
O2 0.5443(2) 0.31496(6) 0.40391(13) 0.0257(3) Uani d . 1 O
O3 0.8292(2) 0.55705(8) 0.64785(18) 0.0415(4) Uani d . 1 O
O4 0.0715(3) 0.2500 0.5605(2) 0.0312(5) Uani d S 1 O
O5 -0.1819(3) 0.2500 0.6462(2) 0.0597(10) Uani d S 1 O
C1 0.1949(3) 0.37867(12) 0.6432(3) 0.0398(6) Uani d . 1 C
H1A 0.2462 0.3746 0.7213 0.060 Uiso calc R 1 H
H1B 0.0924 0.3545 0.6395 0.060 Uiso calc R 1 H
H1C 0.1665 0.4206 0.6290 0.060 Uiso calc R 1 H
C2 0.4680(3) 0.38923(9) 0.54789(17) 0.0216(4) Uani d . 1 C
C3 0.5859(3) 0.36402(9) 0.46459(17) 0.0219(4) Uani d . 1 C
C4 0.7458(3) 0.39324(11) 0.4504(2) 0.0291(5) Uani d . 1 C
H4 0.8263 0.3773 0.3973 0.035 Uiso calc R 1 H
C5 0.7837(3) 0.44508(10) 0.5143(2) 0.0289(5) Uani d . 1 C
H5 0.8893 0.4641 0.5031 0.035 Uiso calc R 1 H
C6 0.6658(3) 0.46969(10) 0.5957(2) 0.0257(4) Uani d . 1 C
C7 0.5063(3) 0.44091(9) 0.61220(19) 0.0243(4) Uani d . 1 C
H7 0.4270 0.4567 0.6663 0.029 Uiso calc R 1 H
C8 0.6988(3) 0.52644(11) 0.6579(2) 0.0318(5) Uani d . 1 C
H8 0.6141 0.5407 0.7097 0.038 Uiso calc R 1 H
C9 -0.0897(4) 0.2500 0.5576(3) 0.0296(7) Uani d S 1 C
H9 -0.1425 0.2500 0.4826 0.036 Uiso calc SR 1 H

loop_
_atom_site_aniso_label
_atom_site_aniso_U_11
_atom_site_aniso_U_22
_atom_site_aniso_U_33
_atom_site_aniso_U_12
_atom_site_aniso_U_13
_atom_site_aniso_U_23
Gd1 0.01487(8) 0.01819(8) 0.01558(8) 0.000 0.00079(5) 0.000
O1W 0.0578(12) 0.0215(8) 0.0323(9) -0.0014(7) -0.0243(8) 0.0030(7)
O2W 0.0193(10) 0.0513(13) 0.0203(10) 0.000 -0.0017(8) 0.000
O1 0.0206(8) 0.0275(8) 0.0272(8) -0.0025(6) 0.0043(6) -0.0084(6)
O2 0.0278(8) 0.0236(7) 0.0258(7) -0.0069(6) 0.0086(6) -0.0056(6)
O3 0.0452(11) 0.0282(8) 0.0510(11) -0.0107(7) -0.0101(8) -0.0051(8)
O4 0.0194(11) 0.0367(12) 0.0375(12) 0.000 0.0069(9) 0.000
O5 0.0193(12) 0.135(3) 0.0244(13) 0.000 0.0024(10) 0.000
C1 0.0302(12) 0.0396(13) 0.0495(15) -0.0043(10) 0.0157(11) -0.0189(12)
C2 0.0203(9) 0.0217(9) 0.0226(9) -0.0011(8) -0.0017(8) 0.0002(7)
C3 0.0237(10) 0.0206(9) 0.0215(9) -0.0027(8) 0.0004(8) 0.0012(7)
C4 0.0247(11) 0.0280(11) 0.0347(12) -0.0034(9) 0.0059(9) -0.0022(9)
C5 0.0242(10) 0.0247(10) 0.0379(12) -0.0060(8) -0.0030(9) 0.0025(9)
C6 0.0295(11) 0.0201(9) 0.0276(10) -0.0026(8) -0.0081(8) 0.0007(8)
C7 0.0251(10) 0.0243(9) 0.0236(9) 0.0023(8) -0.0025(8) -0.0025(8)
C8 0.0376(13) 0.0256(10) 0.0323(12) -0.0013(9) -0.0083(9) -0.0027(9)
C9 0.0229(15) 0.0415(18) 0.0243(14) 0.000 0.0006(12) 0.000

loop_
_atom_type_symbol
_atom_type_description
_atom_type_scat_dispersion_real
_atom_type_scat_dispersion_imag
_atom_type_scat_source
C C 0.0033 0.0016 'International Tables Vol C Tables 4.2.6.8 and 6.1.1.4'
H H 0.0000 0.0000 'International Tables Vol C Tables 4.2.6.8 and 6.1.1.4'
O O 0.0106 0.0060 'International Tables Vol C Tables 4.2.6.8 and 6.1.1.4'
Gd Gd -0.1653 3.9035 'International Tables Vol C Tables 4.2.6.8 and 6.1.1.4'

loop_
_geom_angle_atom_site_label_1
_geom_angle_atom_site_label_2
_geom_angle_atom_site_label_3
_geom_angle_site_symmetry_1
_geom_angle_site_symmetry_3
_geom_angle
_geom_angle_publ_flag
O1 Gd1 O1 . 7_565 130.86(7) yes
O1W Gd1 O1 7_565 . 143.13(5) yes
O1W Gd1 O1 . . 72.69(6) yes
O1W Gd1 O1W 7_565 . 74.23(8) yes
O2 Gd1 O1 . . 64.16(5) yes
O2 Gd1 O1 7_565 . 133.67(5) yes
O2 Gd1 O2 . 7_565 76.53(8) yes
O2 Gd1 O2W . . 81.23(6) yes
O2 Gd1 O1W . 7_565 124.39(6) yes
O2 Gd1 O1W 7_565 7_565 79.49(6) yes
O2W Gd1 O1W . 7_565 142.39(4) yes
O2W Gd1 O1 . . 69.87(4) yes
O4 Gd1 O1 . . 76.24(4) yes
O4 Gd1 O1W . 7_565 85.34(7) yes
O4 Gd1 O2 . . 140.19(4) yes
O4 Gd1 O2W . . 89.27(8) yes
Gd1 O1W H1W1 . . 132.8(18) no
Gd1 O1W H1W2 . . 118.1(18) no
Gd1 O2W H2W1 . . 125(2) no
Gd1 O2W H2W2 . . 124(2) no
O1 C1 H1A . . 109.5 no
O1 C1 H1B . . 109.5 no
O1 C2 C3 . . 113.60(17) no
O1 C1 H1C . . 109.5 no
O1W Gd1 O1 7_565 7_565 72.69(6) no
O1W Gd1 O1 . 7_565 143.13(5) no
O2 Gd1 O1 . 7_565 133.67(5) no
O2 Gd1 O1 7_565 7_565 64.16(5) no
O2 Gd1 O2W 7_565 . 81.23(6) no
O2 Gd1 O1W . . 79.49(6) no
O2 Gd1 O1W 7_565 . 124.39(6) no
O2 C3 C4 . . 122.29(19) no
O2 C3 C2 . . 119.87(19) no
O2W Gd1 O1W . . 142.39(4) no
O2W Gd1 O1 . 7_565 69.87(4) no
O3 C8 C6 . . 125.2(2) no
O3 C8 H8 . . 117.4 no
O4 Gd1 O1 . 7_565 76.24(4) no
O4 Gd1 O1W . . 85.34(7) no
O4 Gd1 O2 . 7_565 140.19(4) no
O4 C9 H9 . . 117.7 no
O5 C9 O4 . . 124.6(3) no
O5 C9 H9 . . 117.7 no
C1 O1 Gd1 . . 126.40(14) no
C2 O1 C1 . . 116.03(17) no
C2 O1 Gd1 . . 113.66(12) no
C2 C7 C6 . . 119.7(2) no
C2 C7 H7 . . 120.2 no
C3 O2 Gd1 . . 124.25(13) no
C3 C4 H4 . . 119.7 no
C4 C3 C2 . . 117.84(19) no
C4 C5 C6 . . 121.0(2) no
C4 C5 H5 . . 119.5 no
C5 C4 C3 . . 120.6(2) no
C5 C4 H4 . . 119.7 no
C5 C6 C7 . . 119.4(2) no
C5 C6 C8 . . 121.7(2) no
C6 C5 H5 . . 119.5 no
C6 C7 H7 . . 120.2 no
C6 C8 H8 . . 117.4 no
C7 C2 O1 . . 124.83(19) no
C7 C2 C3 . . 121.5(2) no
C7 C6 C8 . . 118.8(2) no
C9 O4 Gd1 . . 147.9(2) no
H1A C1 H1B . . 109.5 no
H1A C1 H1C . . 109.5 no
H1B C1 H1C . . 109.5 no
H1W1 O1W H1W2 . . 108.7(15) no
H2W1 O2W H2W2 . . 110.8(17) no

loop_
_geom_bond_atom_site_label_1
_geom_bond_atom_site_label_2
_geom_bond_site_symmetry_2
_geom_bond_distance
_geom_bond_publ_flag
Gd1 O4 . 2.284(2) yes
Gd1 O2 . 2.3053(15) yes
Gd1 O2W . 2.364(2) yes
Gd1 O1W . 2.3986(16) yes
Gd1 O1 . 2.6174(17) yes
O3 C8 . 1.223(3) n
C9 O4 . 1.255(4) y
C9 O5 . 1.220(4) y
Gd1 O2 7_565 2.3053(15) no
Gd1 O1W 7_565 2.3986(16) no
Gd1 O1 7_565 2.6174(17) no
O1 C2 . 1.382(3) no
O1 C1 . 1.432(3) no
O1W H1W1 . 0.85(3) no
O1W H1W2 . 0.85(3) no
O2 C3 . 1.313(2) no
O2W H2W1 . 0.84(3) no
O2W H2W2 . 0.84(2) no
C1 H1A . 0.9600 no
C1 H1B . 0.9600 no
C1 H1C . 0.9600 no
C2 C7 . 1.375(3) no
C2 C3 . 1.417(3) no
C3 C4 . 1.409(3) no
C4 C5 . 1.375(3) no
C4 H4 . 0.9300 no
C5 C6 . 1.399(3) no
C5 H5 . 0.9300 no
C6 C7 . 1.406(3) no
C6 C8 . 1.450(3) no
C7 H7 . 0.9300 no
C8 H8 . 0.9300 no
C9 H9 . 0.9300 no

loop_
_geom_hbond_atom_site_label_D
_geom_hbond_atom_site_label_H
_geom_hbond_atom_site_label_A
_geom_hbond_site_symmetry_A
_geom_hbond_distance_DH
_geom_hbond_distance_HA
_geom_hbond_distance_DA
_geom_hbond_angle_DHA
_geom_hbond_publ_flag
O1W H1W1 O2 6_556 0.85(3) 1.84(3) 2.677(2) 168(3) yes
O1W H1W2 O3 5_666 0.85(3) 1.97(2) 2.820(2) 175(3) yes
O2W H2W1 O5 6_657 0.84(3) 1.83(3) 2.673(4) 177(3) yes
O2W H2W2 O5 1_655 0.84(2) 1.82(2) 2.669(3) 176(3) yes

loop_
_geom_torsion_atom_site_label_1
_geom_torsion_atom_site_label_2
_geom_torsion_atom_site_label_3
_geom_torsion_atom_site_label_4
_geom_torsion_site_symmetry_1
_geom_torsion
_geom_torsion_publ_flag
Gd1 O1 C2 C3 . 15.8(2) no
Gd1 O1 C2 C7 . -166.46(16) no
Gd1 O2 C3 C4 . 162.56(16) no
Gd1 O2 C3 C2 . -17.4(3) no
Gd1 O4 C9 O5 . 180.0 no
O1 Gd1 O1 C1 7_565 -47.3(2) no
O1 Gd1 O1 C2 7_565 109.42(13) no
O1 Gd1 O2 C3 . 18.06(15) no
O1 Gd1 O2 C3 7_565 -104.80(16) no
O1 Gd1 O4 C9 . 110.56(4) no
O1 Gd1 O4 C9 7_565 -110.56(4) no
O1 C2 C7 C6 . -177.69(19) no
O1 C2 C3 O2 . -1.5(3) no
O1 C2 C3 C4 . 178.56(19) no
O1W Gd1 O1 C1 7_565 72.6(2) no
O1W Gd1 O1 C1 . 99.70(19) no
O1W Gd1 O1 C2 7_565 -130.73(14) no
O1W Gd1 O1 C2 . -103.61(14) no
O1W Gd1 O2 C3 7_565 156.28(15) no
O1W Gd1 O2 C3 . 93.80(16) no
O1W Gd1 O4 C9 7_565 -37.26(4) no
O1W Gd1 O4 C9 . 37.26(4) no
O2 Gd1 O1 C1 . -173.8(2) no
O2 Gd1 O1 C1 7_565 -138.93(18) no
O2 Gd1 O1 C2 . -17.13(12) no
O2 Gd1 O1 C2 7_565 17.76(16) no
O2 Gd1 O2 C3 7_565 -136.76(14) no
O2 Gd1 O4 C9 . 104.69(9) no
O2 Gd1 O4 C9 7_565 -104.69(9) no
O2 C3 C4 C5 . 179.0(2) no
O2W Gd1 O1 C1 . -84.0(2) no
O2W Gd1 O1 C2 . 72.69(13) no
O2W Gd1 O2 C3 . -53.76(16) no
O2W Gd1 O4 C9 . 180.0000(10) no
O4 Gd1 O1 C1 . 10.35(19) no
O4 Gd1 O1 C2 . 167.04(14) no
O4 Gd1 O2 C3 . 24.4(2) no
C1 O1 C2 C3 . 175.0(2) no
C1 O1 C2 C7 . -7.2(3) no
C2 C3 C4 C5 . -1.0(3) no
C3 C2 C7 C6 . -0.1(3) no
C3 C4 C5 C6 . 0.7(4) no
C4 C5 C6 C7 . -0.1(3) no
C4 C5 C6 C8 . -175.8(2) no
C5 C6 C7 C2 . -0.2(3) no
C5 C6 C8 O3 . -1.3(4) no
C7 C2 C3 O2 . -179.34(19) no
C7 C2 C3 C4 . 0.7(3) no
C7 C6 C8 O3 . -177.1(2) no
C8 C6 C7 C2 . 175.67(19) no
